data_8101329
loop_
_publ_author_name
'Wattenbach, Carsten'
'Sippel, Heike'
'M\"uller, Ulrich'
'Frauenrath, Herbert'

_publ_section_title
;
Crystal structure of (1'S)-camphanic acid (2S,4S)-2-tert-butyl-4-methyl-
1,3-dioxolan-4-ylmethyl ester, C~19~H~30~O~6~
;
_journal_issue 4
_journal_name_full 'Zeitschrift f\"ur Kristallographie - New Crystal Structures'
_journal_page_first 509
_journal_page_last 510
_journal_volume 215
_journal_year 2000
_chemical_formula_sum 'C19 H30 O6'
_chemical_formula_weight 354.43
_chemical_name_common
;
(1S)-Camphanic acid
(2S,4S)-2-tert-butyl-4-methyl-1,3-dioxolan-4-ylmethyl ester
;
_space_group_IT_number 4
_symmetry_cell_setting monoclinic
_symmetry_space_group_name_Hall 'P 2yb'
_symmetry_space_group_name_H-M 'P 1 21 1'
_cell_angle_alpha 90.00
_cell_angle_beta 93.95(1)
_cell_angle_gamma 90.00
_cell_formula_units_Z 2
_cell_length_a 6.241(1)
_cell_length_b 10.588(1)
_cell_length_c 14.697(1)
_cell_measurement_temperature 297(2)
_cell_volume 968.9(2)
_diffrn_ambient_temperature 297(2)
_exptl_crystal_density_diffrn 1.215
_cod_original_sg_symbol_H-M 'P 21'
_cod_database_code 8101329

loop_
_symmetry_equiv_pos_as_xyz
'x, y, z'
'-x, y+1/2, -z'

loop_
_atom_site_label
_atom_site_type_symbol
_atom_site_fract_x
_atom_site_fract_y
_atom_site_fract_z
_atom_site_U_iso_or_equiv
_atom_site_adp_type
_atom_site_occupancy
_atom_site_symmetry_multiplicity
_atom_site_Wyckoff_symbol
_atom_site_calc_flag
_atom_site_refinement_flags
_atom_site_disorder_assembly
_atom_site_disorder_group
O1 O 0.3464(4) 0.0817(2) 0.33059(16) 0.0468(7) Uani 1 2 a d . . .
O2 O 0.3435(6) 0.0000(4) 0.4703(2) 0.0795(10) Uani 1 2 a d . . .
O3 O 0.2021(4) 0.2973(3) 0.15016(18) 0.0540(8) Uani 1 2 a d . . .
O4 O 0.5092(5) 0.2007(4) 0.1906(2) 0.0800(11) Uani 1 2 a d . . .
O5 O 0.2009(5) 0.5582(3) 0.14828(15) 0.0530(7) Uani 1 2 a d . . .
O6 O 0.4376(5) 0.6500(3) 0.06032(16) 0.0602(8) Uani 1 2 a d . . .
C1 C 0.2033(5) 0.1688(3) 0.2785(2) 0.0360(8) Uani 1 2 a d . . .
C2 C 0.1370(5) 0.2605(3) 0.3538(2) 0.0377(8) Uani 1 2 a d . . .
C3 C 0.0637(6) 0.1487(4) 0.4129(2) 0.0414(8) Uani 1 2 a d . . .
C4 C -0.0948(7) 0.0772(4) 0.3457(3) 0.0501(9) Uani 1 2 a d . . .
H4A H -0.265(7) 0.120(5) 0.339(3) 0.077(14) Uiso 1 2 a d . . .
H4B H -0.119(7) -0.014(4) 0.369(3) 0.063(12) Uiso 1 2 a d . . .
C5 C -0.0007(6) 0.0936(4) 0.2527(3) 0.0444(9) Uani 1 2 a d . . .
H5A H -0.098(7) 0.149(4) 0.218(3) 0.056(11) Uiso 1 2 a d . . .
H5B H 0.041(6) 0.008(4) 0.226(2) 0.037(9) Uiso 1 2 a d . . .
C6 C 0.2640(6) 0.0687(4) 0.4138(3) 0.0505(10) Uani 1 2 a d . . .
C7 C 0.3257(8) 0.3342(5) 0.3989(3) 0.0579(12) Uani 1 2 a d . . .
H7A H 0.285(8) 0.383(5) 0.452(4) 0.086(17) Uiso 1 2 a d . . .
H7B H 0.397(7) 0.394(4) 0.362(3) 0.059(13) Uiso 1 2 a d . . .
H7C H 0.432(7) 0.281(5) 0.421(3) 0.069(15) Uiso 1 2 a d . . .
C8 C -0.0158(10) 0.1759(7) 0.5057(3) 0.0645(12) Uani 1 2 a d . . .
H8A H -0.051(9) 0.103(6) 0.531(4) 0.10(2) Uiso 1 2 a d . . .
H8B H 0.091(8) 0.214(5) 0.535(3) 0.070(17) Uiso 1 2 a d . . .
H8C H -0.120(9) 0.246(6) 0.503(4) 0.101(19) Uiso 1 2 a d . . .
C9 C -0.0430(7) 0.3524(4) 0.3233(3) 0.0499(10) Uani 1 2 a d . . .
H9A H -0.104(8) 0.399(4) 0.367(3) 0.067(13) Uiso 1 2 a d . . .
H9B H -0.160(8) 0.313(5) 0.286(3) 0.069(14) Uiso 1 2 a d . . .
H9C H 0.010(7) 0.415(4) 0.277(3) 0.055(11) Uiso 1 2 a d . . .
C10 C 0.3250(6) 0.2220(4) 0.2024(2) 0.0420(8) Uani 1 2 a d . . .
C11 C 0.3028(8) 0.3665(4) 0.0789(3) 0.0586(12) Uani 1 2 a d . . .
H11A H 0.298(8) 0.316(5) 0.028(3) 0.073(14) Uiso 1 2 a d . . .
H11B H 0.480(8) 0.382(4) 0.104(3) 0.071(14) Uiso 1 2 a d . . .
C12 C 0.1828(7) 0.4892(4) 0.0637(2) 0.0496(10) Uani 1 2 a d . . .
C13 C 0.3012(9) 0.5753(5) -0.0005(3) 0.0675(13) Uani 1 2 a d . . .
H13A H 0.183(7) 0.637(4) -0.040(3) 0.065(12) Uiso 1 2 a d . . .
H13B H 0.361(7) 0.532(4) -0.043(3) 0.061(14) Uiso 1 2 a d . . .
C14 C 0.3139(7) 0.6715(4) 0.1362(2) 0.0485(10) Uani 1 2 a d . . .
H14A H 0.219(7) 0.738(5) 0.119(3) 0.063(13) Uiso 1 2 a d . . .
C15 C 0.4503(7) 0.7109(4) 0.2187(2) 0.0496(10) Uani 1 2 a d . . .
C16 C -0.0517(9) 0.4711(6) 0.0332(4) 0.0687(13) Uani 1 2 a d . . .
H16A H -0.119(9) 0.563(7) 0.027(4) 0.107(19) Uiso 1 2 a d . . .
H16B H -0.035(9) 0.432(6) -0.016(4) 0.084(18) Uiso 1 2 a d . . .
H16C H -0.131(6) 0.419(4) 0.073(3) 0.047(11) Uiso 1 2 a d . . .
C17 C 0.3003(11) 0.7299(6) 0.2971(4) 0.0750(15) Uani 1 2 a d . . .
H17A H 0.160(8) 0.794(5) 0.263(3) 0.084(15) Uiso 1 2 a d . . .
H17B H 0.405(10) 0.781(7) 0.354(5) 0.13(2) Uiso 1 2 a d . . .
H17C H 0.252(7) 0.658(5) 0.310(3) 0.058(13) Uiso 1 2 a d . . .
C18 C 0.6164(10) 0.6110(6) 0.2443(4) 0.0749(15) Uani 1 2 a d . . .
H18A H 0.702(8) 0.604(5) 0.194(4) 0.079(15) Uiso 1 2 a d . . .
H18B H 0.555(9) 0.529(6) 0.255(4) 0.081(17) Uiso 1 2 a d . . .
H18C H 0.694(10) 0.638(6) 0.303(5) 0.12(2) Uiso 1 2 a d . . .
C19 C 0.5575(12) 0.8372(5) 0.1987(4) 0.0856(18) Uani 1 2 a d . . .
H19A H 0.426(9) 0.904(6) 0.175(4) 0.091(18) Uiso 1 2 a d . . .
H19B H 0.629(9) 0.840(6) 0.131(4) 0.113(18) Uiso 1 2 a d . . .
H19C H 0.685(16) 0.877(11) 0.272(7) 0.21(4) Uiso 1 2 a d . . .

loop_
_atom_site_aniso_label
_atom_site_aniso_U_11
_atom_site_aniso_U_22
_atom_site_aniso_U_33
_atom_site_aniso_U_23
_atom_site_aniso_U_13
_atom_site_aniso_U_12
O1 0.0381(14) 0.0470(14) 0.0545(15) 0.0010(14) -0.0021(11) 0.0118(13)
O2 0.080(2) 0.087(2) 0.0697(19) 0.029(2) -0.0086(17) 0.0249(19)
O3 0.0407(15) 0.0637(18) 0.0591(16) 0.0212(14) 0.0131(13) 0.0111(14)
O4 0.0417(17) 0.128(3) 0.0723(18) 0.027(2) 0.0196(14) 0.0230(19)
O5 0.0652(18) 0.0567(17) 0.0386(13) -0.0024(13) 0.0143(12) -0.0151(15)
O6 0.080(2) 0.0626(18) 0.0391(13) 0.0012(14) 0.0143(14) -0.0205(17)
C1 0.0278(17) 0.0376(18) 0.0419(17) 0.0003(16) -0.0024(14) 0.0053(16)
C2 0.0352(18) 0.0366(19) 0.0413(19) -0.0010(16) 0.0027(15) 0.0055(16)
C3 0.0387(19) 0.047(2) 0.0390(18) 0.0037(17) 0.0030(16) 0.0027(18)
C4 0.041(2) 0.051(2) 0.057(2) 0.005(2) -0.0007(17) -0.008(2)
C5 0.039(2) 0.042(2) 0.052(2) -0.0072(19) -0.0057(17) 0.0026(19)
C6 0.047(2) 0.052(2) 0.050(2) 0.010(2) -0.0116(18) 0.005(2)
C7 0.059(3) 0.059(3) 0.054(3) -0.012(2) -0.006(2) -0.013(3)
C8 0.067(3) 0.077(3) 0.051(2) 0.014(3) 0.011(2) -0.001(3)
C9 0.050(3) 0.047(2) 0.054(2) 0.003(2) 0.010(2) 0.016(2)
C10 0.032(2) 0.053(2) 0.0409(18) -0.0042(18) 0.0035(16) 0.0030(18)
C11 0.066(3) 0.058(3) 0.055(2) 0.003(2) 0.025(2) 0.002(3)
C12 0.059(3) 0.056(2) 0.0340(18) -0.0026(18) 0.0052(18) -0.007(2)
C13 0.102(4) 0.067(3) 0.034(2) 0.002(2) 0.010(2) -0.014(3)
C14 0.062(3) 0.042(2) 0.042(2) 0.0060(18) 0.0096(18) 0.007(2)
C15 0.065(3) 0.045(2) 0.0393(18) -0.0043(17) 0.0080(18) -0.009(2)
C16 0.066(3) 0.077(4) 0.062(3) -0.001(3) -0.012(3) -0.003(3)
C17 0.104(5) 0.068(3) 0.058(3) -0.012(3) 0.033(3) -0.013(3)
C18 0.074(4) 0.089(4) 0.061(3) -0.003(3) -0.002(3) 0.005(3)
C19 0.119(5) 0.065(3) 0.076(3) -0.009(3) 0.025(4) -0.036(4)

loop_
_geom_bond_atom_site_label_1
_geom_bond_atom_site_label_2
_geom_bond_distance
_geom_bond_site_symmetry_2
_geom_bond_publ_flag
O1 C1 1.463(4) . ?
O1 C6 1.365(4) . ?
O2 C6 1.187(5) . ?
O3 C10 1.316(4) . ?
O3 C11 1.456(5) . ?
O4 C10 1.196(4) . ?
O5 C12 1.440(4) . ?
O5 C14 1.408(5) . ?
O6 C14 1.418(5) . ?
O6 C13 1.429(6) . ?
C1 C2 1.550(5) . ?
C1 C5 1.528(5) . ?
C1 C10 1.504(5) . ?
C2 C3 1.556(5) . ?
C2 C7 1.526(6) . ?
C2 C9 1.530(5) . ?
C3 C4 1.547(5) . ?
C3 C6 1.509(5) . ?
C3 C8 1.510(6) . ?
C4 C5 1.534(6) . ?
C11 C12 1.508(6) . ?
C12 C13 1.536(6) . ?
C12 C16 1.513(7) . ?
C14 C15 1.492(6) . ?
C15 C18 1.510(7) . ?
C15 C19 1.533(7) . ?
C15 C17 1.547(6) . ?

loop_
_cod_related_entry_id
_cod_related_entry_database
_cod_related_entry_code
1 ChemSpider 30653842
